data_4038214
loop_
_publ_author_name
'Helberg, Julian'
'Amp\&sler, Torsten'
'Zipse, Hendrik'

_publ_section_title
;
 Pyridinyl Amide Ion Pairs as Lewis Base Organocatalysts.
;
_journal_name_full 'The Journal of organic chemistry'
_journal_paper_doi 10.1021/acs.joc.0c00114
_journal_year 2020
_chemical_formula_moiety 'C12 H12 N2 O3 S, H2 O'
_chemical_formula_sum 'C12 H14 N2 O4 S'
_chemical_formula_weight 282.31
_chemical_name_common ns04a
_space_group_crystal_system monoclinic
_space_group_IT_number 14
_space_group_name_Hall '-P 2yn'
_space_group_name_H-M_alt 'P 1 21/n 1'
_atom_sites_solution_hydrogens mixed
_audit_block_code C12H12N2O3S_H2O_xv532_zipse
_audit_creation_method 'APEX3 v2018.7-2'
_audit_update_record 27-Aug-19
_cell_angle_alpha 90
_cell_angle_beta 94.450(2)
_cell_angle_gamma 90
_cell_formula_units_Z 4
_cell_length_a 7.1584(4)
_cell_length_b 8.4697(4)
_cell_length_c 21.0760(11)
_cell_measurement_reflns_used 9991
_cell_measurement_temperature 105.(2)
_cell_measurement_theta_max 30.5316
_cell_measurement_theta_min 2.5928
_cell_volume 1273.98(11)
_computing_cell_refinement 'SAINT V8.38A (Bruker AXS Inc., 2017)'
_computing_data_collection 'APEX3 v2016.5-0, Bruker AXS (2016)'
_computing_data_reduction 'SAINT V8.38A (Bruker AXS Inc., 2017)'
_computing_molecular_graphics 'shelXle (C.B. Huebschle, rev 924)'
_computing_structure_refinement 'SHELXL-2018/3 (Sheldrick, 2018)'
_computing_structure_solution 'SHELXT 2014/5 (Sheldrick, 2014)'
_diffrn_ambient_temperature 105.(2)
_diffrn_detector_area_resol_mean 7.3910
_diffrn_measured_fraction_theta_full 0.998
_diffrn_measured_fraction_theta_max 0.999
_diffrn_measurement_device 'fixed-chi three-circle diffractometer'
_diffrn_measurement_device_type 'Bruker D8 Venture TXS'
_diffrn_measurement_method 'mix of phi and omega scans'
_diffrn_radiation_monochromator 'focusing mirrors'
_diffrn_radiation_type MoK\a
_diffrn_radiation_wavelength 0.71073
_diffrn_reflns_av_R_equivalents 0.0440
_diffrn_reflns_av_unetI/netI 0.0319
_diffrn_reflns_Laue_measured_fraction_full 0.998
_diffrn_reflns_Laue_measured_fraction_max 0.999
_diffrn_reflns_limit_h_max 10
_diffrn_reflns_limit_h_min -10
_diffrn_reflns_limit_k_max 12
_diffrn_reflns_limit_k_min -12
_diffrn_reflns_limit_l_max 29
_diffrn_reflns_limit_l_min -30
_diffrn_reflns_number 23725
_diffrn_reflns_point_group_measured_fraction_full 0.998
_diffrn_reflns_point_group_measured_fraction_max 0.999
_diffrn_reflns_theta_full 25.242
_diffrn_reflns_theta_max 30.497
_diffrn_reflns_theta_min 2.942
_diffrn_source 'rotating anode (TXS)'
_diffrn_source_current 50
_diffrn_source_power 2.5
_diffrn_source_type 'Bruker TXS'
_diffrn_source_voltage 50
_exptl_absorpt_coefficient_mu 0.266
_exptl_absorpt_correction_T_max 0.99
_exptl_absorpt_correction_T_min 0.92
_exptl_absorpt_correction_type multi-scan
_exptl_absorpt_process_details
;
SADABS-2016/2 - Bruker AXS area detector scaling and absorption correction
;
_exptl_crystal_colour colourless
_exptl_crystal_density_diffrn 1.472
_exptl_crystal_density_method 'not measured'
_exptl_crystal_description block
_exptl_crystal_F_000 592
_exptl_crystal_size_max 0.100
_exptl_crystal_size_mid 0.050
_exptl_crystal_size_min 0.030
_refine_diff_density_max 0.402
_refine_diff_density_min -0.422
_refine_diff_density_rms 0.060
_refine_ls_extinction_method none
_refine_ls_goodness_of_fit_ref 1.052
_refine_ls_hydrogen_treatment mixed
_refine_ls_matrix_type full
_refine_ls_number_parameters 185
_refine_ls_number_reflns 3887
_refine_ls_number_restraints 0
_refine_ls_restrained_S_all 1.052
_refine_ls_R_factor_all 0.0455
_refine_ls_R_factor_gt 0.0353
_refine_ls_shift/su_max 0.001
_refine_ls_shift/su_mean 0.000
_refine_ls_structure_factor_coef Fsqd
_refine_ls_weighting_details 'w=1/[\s^2^(Fo^2^)+(0.0388P)^2^+0.8028P] where P=(Fo^2^+2Fc^2^)/3'
_refine_ls_weighting_scheme calc
_refine_ls_wR_factor_gt 0.0888
_refine_ls_wR_factor_ref 0.0975
_reflns_Friedel_coverage 0.000
_reflns_number_gt 3297
_reflns_number_total 3887
_reflns_threshold_expression 'I > 2\s(I)'
_cod_data_source_file jo0c00114_si_002.cif
_cod_data_source_block xv532
_cod_depositor_comments
;
The following automatic conversions were performed:

data item '_exptl_absorpt_correction_type' value 'Multi-Scan' was
changed to 'multi-scan' in accordance with the
/home/data/users/saulius/crontab/automatic-downloads/rss-feeds/ACS/lib/dictionaries/cif_core.dic
dictionary named 'cif_core.dic' version 2.4.2 last updated on
2011-04-26.

Automatic conversion script
Id: cif_fix_values 7556 2019-12-06 15:28:31Z antanas 
;
_cod_database_code 4038214
_shelx_estimated_absorpt_t_min 0.974
_shelx_estimated_absorpt_t_max 0.992
_shelx_space_group_comment
;
The symmetry employed for this shelxl refinement is uniquely defined
by the following loop, which should always be used as a source of
symmetry information in preference to the above space-group names.
They are only intended as comments.
;

loop_
_space_group_symop_operation_xyz
'x, y, z'
'-x+1/2, y+1/2, -z+1/2'
'-x, -y, -z'
'x-1/2, -y-1/2, z-1/2'

loop_
_atom_site_label
_atom_site_type_symbol
_atom_site_fract_x
_atom_site_fract_y
_atom_site_fract_z
_atom_site_U_iso_or_equiv
_atom_site_adp_type
_atom_site_occupancy
_atom_site_site_symmetry_order
_atom_site_calc_flag
_atom_site_refinement_flags_posn
_atom_site_refinement_flags_adp
_atom_site_refinement_flags_occupancy
_atom_site_disorder_assembly
_atom_site_disorder_group
C1 C 0.21593(17) 0.58013(14) 0.46297(6) 0.0156(2) Uani 1 1 d . . . . .
C2 C 0.1895(2) 0.45164(15) 0.41992(7) 0.0218(3) Uani 1 1 d . . . . .
H2A H 0.148326 0.470233 0.376629 0.026 Uiso 1 1 calc R U . . .
C3 C 0.2236(2) 0.30077(16) 0.44115(7) 0.0255(3) Uani 1 1 d . . . . .
H3 H 0.203736 0.215414 0.412170 0.031 Uiso 1 1 calc R U . . .
C4 C 0.31198(19) 0.38861(16) 0.54436(6) 0.0209(3) Uani 1 1 d . . . . .
H4 H 0.354157 0.365197 0.587179 0.025 Uiso 1 1 calc R U . . .
C5 C 0.27998(18) 0.54165(15) 0.52660(6) 0.0181(2) Uani 1 1 d . . . . .
H5 H 0.300761 0.623538 0.557140 0.022 Uiso 1 1 calc R U . . .
C6 C 0.28067(17) 0.79657(14) 0.32958(6) 0.0155(2) Uani 1 1 d . . . . .
C7 C 0.43390(17) 0.89742(15) 0.33991(6) 0.0172(2) Uani 1 1 d . . . . .
H7 H 0.443863 0.963944 0.376305 0.021 Uiso 1 1 calc R U . . .
C8 C 0.57250(18) 0.90097(15) 0.29703(6) 0.0185(2) Uani 1 1 d . . . . .
H8 H 0.676768 0.969960 0.303831 0.022 Uiso 1 1 calc R U . . .
C9 C 0.55627(18) 0.80186(15) 0.24390(6) 0.0187(2) Uani 1 1 d . . . . .
C10 C 0.40249(19) 0.70115(16) 0.23374(6) 0.0211(3) Uani 1 1 d . . . . .
H10 H 0.392033 0.634568 0.197362 0.025 Uiso 1 1 calc R U . . .
C11 C 0.26502(19) 0.69799(15) 0.27653(6) 0.0192(2) Uani 1 1 d . . . . .
H11 H 0.160749 0.628999 0.269734 0.023 Uiso 1 1 calc R U . . .
C12 C 0.8394(2) 0.8997(2) 0.20576(7) 0.0277(3) Uani 1 1 d . . . . .
H12A H 0.923380 0.878892 0.172158 0.041 Uiso 1 1 calc R U . . .
H12B H 0.907629 0.884636 0.247452 0.041 Uiso 1 1 calc R U . . .
H12C H 0.793496 1.008583 0.202125 0.041 Uiso 1 1 calc R U . . .
N1 N 0.18756(16) 0.73597(13) 0.45038(5) 0.0173(2) Uani 1 1 d . . . . .
N2 N 0.28453(17) 0.27001(14) 0.50194(6) 0.0231(2) Uani 1 1 d . . . . .
H2 H 0.298(3) 0.170(3) 0.5158(10) 0.041(6) Uiso 1 1 d . . . . .
O1 O 0.05679(14) 0.96293(11) 0.39286(5) 0.0212(2) Uani 1 1 d . . . . .
O2 O -0.04888(13) 0.70139(11) 0.35414(5) 0.0207(2) Uani 1 1 d . . . . .
O3 O 0.68373(14) 0.79285(13) 0.19926(5) 0.0261(2) Uani 1 1 d . . . . .
O4 O 0.72293(15) 0.03614(12) 0.45487(5) 0.0217(2) Uani 1 1 d . . . . .
H42 H 0.817(3) 0.028(3) 0.4344(11) 0.043(6) Uiso 1 1 d . . . . .
H41 H 0.752(3) 0.106(3) 0.4833(11) 0.043(6) Uiso 1 1 d . . . . .
S1 S 0.10166(4) 0.79789(3) 0.38265(2) 0.01552(8) Uani 1 1 d . . . . .

loop_
_atom_site_aniso_label
_atom_site_aniso_U_11
_atom_site_aniso_U_22
_atom_site_aniso_U_33
_atom_site_aniso_U_23
_atom_site_aniso_U_13
_atom_site_aniso_U_12
C1 0.0163(5) 0.0137(5) 0.0169(5) 0.0009(4) 0.0019(4) -0.0009(4)
C2 0.0277(7) 0.0150(6) 0.0217(6) -0.0020(5) -0.0035(5) 0.0006(5)
C3 0.0312(7) 0.0152(6) 0.0295(7) -0.0016(5) -0.0021(6) 0.0001(5)
C4 0.0210(6) 0.0206(6) 0.0216(6) 0.0064(5) 0.0039(5) 0.0022(5)
C5 0.0211(6) 0.0169(6) 0.0165(5) 0.0010(4) 0.0020(4) 0.0007(5)
C6 0.0182(5) 0.0141(5) 0.0139(5) 0.0005(4) -0.0008(4) 0.0009(4)
C7 0.0197(6) 0.0150(5) 0.0163(5) -0.0019(4) -0.0022(4) 0.0011(4)
C8 0.0167(5) 0.0179(6) 0.0202(6) 0.0009(5) -0.0020(4) -0.0003(4)
C9 0.0195(6) 0.0189(6) 0.0178(6) 0.0017(4) 0.0018(4) 0.0041(5)
C10 0.0261(6) 0.0190(6) 0.0180(6) -0.0048(5) 0.0008(5) 0.0003(5)
C11 0.0222(6) 0.0171(6) 0.0181(6) -0.0033(4) -0.0005(5) -0.0022(5)
C12 0.0203(6) 0.0372(8) 0.0256(7) 0.0072(6) 0.0020(5) -0.0005(6)
N1 0.0239(5) 0.0127(5) 0.0148(5) 0.0009(4) -0.0007(4) 0.0003(4)
N2 0.0254(6) 0.0142(5) 0.0297(6) 0.0057(4) 0.0031(5) 0.0010(4)
O1 0.0277(5) 0.0144(4) 0.0219(5) 0.0024(3) 0.0054(4) 0.0057(4)
O2 0.0181(4) 0.0232(5) 0.0204(4) 0.0024(4) -0.0019(3) -0.0026(4)
O3 0.0250(5) 0.0300(5) 0.0243(5) -0.0028(4) 0.0086(4) -0.0006(4)
O4 0.0282(5) 0.0165(4) 0.0203(5) -0.0023(4) 0.0014(4) -0.0019(4)
S1 0.01844(15) 0.01312(14) 0.01487(14) 0.00128(10) 0.00044(10) 0.00110(10)

loop_
_atom_type_symbol
_atom_type_description
_atom_type_scat_dispersion_real
_atom_type_scat_dispersion_imag
_atom_type_scat_source
C C 0.0033 0.0016 'International Tables Vol C Tables 4.2.6.8 and 6.1.1.4'
H H 0.0000 0.0000 'International Tables Vol C Tables 4.2.6.8 and 6.1.1.4'
N N 0.0061 0.0033 'International Tables Vol C Tables 4.2.6.8 and 6.1.1.4'
O O 0.0106 0.0060 'International Tables Vol C Tables 4.2.6.8 and 6.1.1.4'
S S 0.1246 0.1234 'International Tables Vol C Tables 4.2.6.8 and 6.1.1.4'

loop_
_geom_angle_atom_site_label_1
_geom_angle_atom_site_label_2
_geom_angle_atom_site_label_3
_geom_angle
_geom_angle_site_symmetry_1
_geom_angle_site_symmetry_3
_geom_angle_publ_flag
N1 C1 C2 127.54(12) . . ?
N1 C1 C5 116.08(11) . . ?
C2 C1 C5 116.38(11) . . ?
C3 C2 C1 119.65(13) . . ?
C3 C2 H2A 120.2 . . ?
C1 C2 H2A 120.2 . . ?
N2 C3 C2 121.85(13) . . ?
N2 C3 H3 119.1 . . ?
C2 C3 H3 119.1 . . ?
N2 C4 C5 120.87(12) . . ?
N2 C4 H4 119.6 . . ?
C5 C4 H4 119.6 . . ?
C4 C5 C1 120.80(12) . . ?
C4 C5 H5 119.6 . . ?
C1 C5 H5 119.6 . . ?
C11 C6 C7 120.40(12) . . ?
C11 C6 S1 119.69(10) . . ?
C7 C6 S1 119.89(9) . . ?
C8 C7 C6 120.21(11) . . ?
C8 C7 H7 119.9 . . ?
C6 C7 H7 119.9 . . ?
C7 C8 C9 119.20(12) . . ?
C7 C8 H8 120.4 . . ?
C9 C8 H8 120.4 . . ?
O3 C9 C10 114.97(12) . . ?
O3 C9 C8 124.65(12) . . ?
C10 C9 C8 120.38(12) . . ?
C11 C10 C9 120.22(12) . . ?
C11 C10 H10 119.9 . . ?
C9 C10 H10 119.9 . . ?
C10 C11 C6 119.60(12) . . ?
C10 C11 H11 120.2 . . ?
C6 C11 H11 120.2 . . ?
O3 C12 H12A 109.5 . . ?
O3 C12 H12B 109.5 . . ?
H12A C12 H12B 109.5 . . ?
O3 C12 H12C 109.5 . . ?
H12A C12 H12C 109.5 . . ?
H12B C12 H12C 109.5 . . ?
C1 N1 S1 122.32(9) . . ?
C3 N2 C4 120.43(12) . . ?
C3 N2 H2 120.7(14) . . ?
C4 N2 H2 118.7(14) . . ?
C9 O3 C12 117.11(11) . . ?
H42 O4 H41 105(2) . . ?
O2 S1 O1 116.04(6) . . ?
O2 S1 N1 114.10(6) . . ?
O1 S1 N1 104.92(6) . . ?
O2 S1 C6 106.70(6) . . ?
O1 S1 C6 106.23(6) . . ?
N1 S1 C6 108.42(6) . . ?

loop_
_geom_bond_atom_site_label_1
_geom_bond_atom_site_label_2
_geom_bond_distance
_geom_bond_site_symmetry_2
_geom_bond_publ_flag
C1 N1 1.3585(15) . ?
C1 C2 1.4201(17) . ?
C1 C5 1.4211(17) . ?
C2 C3 1.3696(19) . ?
C2 H2A 0.9500 . ?
C3 N2 1.3463(19) . ?
C3 H3 0.9500 . ?
C4 N2 1.3490(19) . ?
C4 C5 1.3636(18) . ?
C4 H4 0.9500 . ?
C5 H5 0.9500 . ?
C6 C11 1.3929(17) . ?
C6 C7 1.3940(17) . ?
C6 S1 1.7651(13) . ?
C7 C8 1.3932(18) . ?
C7 H7 0.9500 . ?
C8 C9 1.3970(18) . ?
C8 H8 0.9500 . ?
C9 O3 1.3627(16) . ?
C9 C10 1.3959(19) . ?
C10 C11 1.3857(19) . ?
C10 H10 0.9500 . ?
C11 H11 0.9500 . ?
C12 O3 1.4336(18) . ?
C12 H12A 0.9800 . ?
C12 H12B 0.9800 . ?
C12 H12C 0.9800 . ?
N1 S1 1.5983(11) . ?
N2 H2 0.90(2) . ?
O1 S1 1.4540(10) . ?
O2 S1 1.4457(10) . ?
O4 H42 0.83(2) . ?
O4 H41 0.86(2) . ?

loop_
_geom_hbond_atom_site_label_D
_geom_hbond_atom_site_label_H
_geom_hbond_atom_site_label_A
_geom_hbond_distance_DH
_geom_hbond_distance_HA
_geom_hbond_distance_DA
_geom_hbond_angle_DHA
_geom_hbond_site_symmetry_A
N2 H2 O4 0.90(2) 1.86(2) 2.7501(15) 168.9(19) 3_656
O4 H42 O1 0.83(2) 2.06(2) 2.8791(15) 168(2) 1_645
O4 H41 N1 0.86(2) 1.96(2) 2.8151(15) 178(2) 3_666

loop_
_geom_torsion_atom_site_label_1
_geom_torsion_atom_site_label_2
_geom_torsion_atom_site_label_3
_geom_torsion_atom_site_label_4
_geom_torsion
_geom_torsion_site_symmetry_1
_geom_torsion_site_symmetry_2
_geom_torsion_site_symmetry_3
_geom_torsion_site_symmetry_4
_geom_torsion_publ_flag
N1 C1 C2 C3 -179.41(13) . . . . ?
C5 C1 C2 C3 0.77(19) . . . . ?
C1 C2 C3 N2 -0.9(2) . . . . ?
N2 C4 C5 C1 0.3(2) . . . . ?
N1 C1 C5 C4 179.68(12) . . . . ?
C2 C1 C5 C4 -0.48(19) . . . . ?
C11 C6 C7 C8 0.30(19) . . . . ?
S1 C6 C7 C8 -177.77(9) . . . . ?
C6 C7 C8 C9 -0.31(18) . . . . ?
C7 C8 C9 O3 -178.94(12) . . . . ?
C7 C8 C9 C10 0.36(19) . . . . ?
O3 C9 C10 C11 178.98(12) . . . . ?
C8 C9 C10 C11 -0.4(2) . . . . ?
C9 C10 C11 C6 0.4(2) . . . . ?
C7 C6 C11 C10 -0.32(19) . . . . ?
S1 C6 C11 C10 177.75(10) . . . . ?
C2 C1 N1 S1 4.74(19) . . . . ?
C5 C1 N1 S1 -175.44(9) . . . . ?
C2 C3 N2 C4 0.8(2) . . . . ?
C5 C4 N2 C3 -0.4(2) . . . . ?
C10 C9 O3 C12 176.88(12) . . . . ?
C8 C9 O3 C12 -3.78(19) . . . . ?
C1 N1 S1 O2 39.98(12) . . . . ?
C1 N1 S1 O1 168.06(10) . . . . ?
C1 N1 S1 C6 -78.77(11) . . . . ?
C11 C6 S1 O2 -7.03(12) . . . . ?
C7 C6 S1 O2 171.05(10) . . . . ?
C11 C6 S1 O1 -131.41(10) . . . . ?
C7 C6 S1 O1 46.67(11) . . . . ?
C11 C6 S1 N1 116.29(11) . . . . ?
C7 C6 S1 N1 -65.63(11) . . . . ?
